data_1518280
loop_
_publ_author_name
'Zhang, Quanxuan'
'Ren, Hong'
'Baker, Gregory L.'

_publ_section_title
;
 Synthesis and click chemistry of a new class of biodegradable polylactide
 towards tunable thermo-responsive biomaterials.
;
_journal_issue 8
_journal_name_full 'Polymer chemistry'
_journal_page_first 1275
_journal_page_last 1285
_journal_paper_doi 10.1039/C4PY01425A
_journal_volume 6
_journal_year 2015
_chemical_formula_moiety 'C6 H6 O3'
_chemical_formula_sum 'C12 H12 O6'
_chemical_formula_weight 126.11
_chemical_melting_point 126.5(15)
_chemical_name_systematic 3,6-dipropargyloxymethyl-1,4-dioxane-2,5-dione
_chemical_properties_physical 'Moisture-sensitive, Heat-sensitive'
_space_group_crystal_system monoclinic
_space_group_IT_number 14
_space_group_name_Hall '-P 2ybc'
_space_group_name_H-M_alt 'P 1 21/c 1'
_symmetry_space_group_name_Hall '-P 2ybc'
_symmetry_space_group_name_H-M 'P 1 21/c 1'
_atom_sites_solution_hydrogens geom
_atom_sites_solution_primary direct
_atom_sites_solution_secondary difmap
_audit_creation_date 2013-02-11
_audit_creation_method
;
  Olex2 1.2
  (compiled Dec  5 2012 16:20:19, GUI svn.r4385)
;
_cell_angle_alpha 90.00
_cell_angle_beta 102.535(6)
_cell_angle_gamma 90.00
_cell_formula_units_Z 4
_cell_length_a 7.6482(12)
_cell_length_b 7.4766(11)
_cell_length_c 10.4304(16)
_cell_measurement_reflns_used 3389
_cell_measurement_temperature 173(2)
_cell_measurement_theta_max 68.19
_cell_measurement_theta_min 30.47
_cell_volume 582.22(15)
_computing_cell_refinement 'APEX2 (BRUKER, V2012.10-0, 2012)'
_computing_data_collection 'COSMO (BRUKER, V1.61, 2009)'
_computing_data_reduction 'SAINT v8.27A (Bruker, 2012)'
_computing_molecular_graphics
;
O. V. Dolomanov, L. J. Bourhis, R. J. Gildea, J. A. K. Howard and H. Puschmann,
OLEX2: a complete structure solution, refinement and analysis program.
J. Appl. Cryst. (2009). 42, 339-341.
;
_computing_publication_material
;
O. V. Dolomanov, L. J. Bourhis, R. J. Gildea, J. A. K. Howard and H. Puschmann,
OLEX2: a complete structure solution, refinement and analysis program.
J. Appl. Cryst. (2009). 42, 339-341.
;
_computing_structure_refinement
;
XL, G.M. Sheldrick, Acta Cryst.
(2008). A64, 112-122
;
_computing_structure_solution
;
XS, G.M. Sheldrick, Acta Cryst.
(2008). A64, 112-122
;
_diffrn_ambient_temperature 173.15
_diffrn_detector_area_resol_mean 836.6
_diffrn_measured_fraction_theta_full 0.813
_diffrn_measured_fraction_theta_max 0.813
_diffrn_measurement_device_type 'Bruker APEX-II CCD'
_diffrn_measurement_method '\f and \w scans'
_diffrn_radiation_monochromator graphite
_diffrn_radiation_type CuK\a
_diffrn_radiation_wavelength 1.54178
_diffrn_reflns_av_R_equivalents 0.0314
_diffrn_reflns_av_unetI/netI 0.0191
_diffrn_reflns_limit_h_max 9
_diffrn_reflns_limit_h_min -9
_diffrn_reflns_limit_k_max 9
_diffrn_reflns_limit_k_min -8
_diffrn_reflns_limit_l_max 12
_diffrn_reflns_limit_l_min -12
_diffrn_reflns_number 5453
_diffrn_reflns_theta_full 68.18
_diffrn_reflns_theta_max 68.18
_diffrn_reflns_theta_min 30.47
_diffrn_source 'fine-focus sealed tube'
_diffrn_standards_number 0
_exptl_absorpt_coefficient_mu 1.000
_exptl_absorpt_correction_T_max 0.7530
_exptl_absorpt_correction_T_min 0.6723
_exptl_absorpt_correction_type multi-scan
_exptl_absorpt_process_details
;
SADABS-2012/1 (Bruker,2012) was used for absorption correction.
wR2(int) was 0.0870 before and 0.0444 after correction.
The Ratio of minimum to maximum transmission is 0.8928.
The \l/2 correction factor is 0.0015.
;
_exptl_crystal_colour colourless
_exptl_crystal_colour_primary colourless
_exptl_crystal_density_diffrn 1.439
_exptl_crystal_density_method 'not measured'
_exptl_crystal_description chunk
_exptl_crystal_F_000 264
_exptl_crystal_recrystallization_method 'Re-crystallisation from solvent: dichloromenthane'
_exptl_crystal_size_max 0.23
_exptl_crystal_size_mid 0.14
_exptl_crystal_size_min 0.1
_refine_diff_density_max 0.177
_refine_diff_density_min -0.165
_refine_diff_density_rms 0.041
_refine_ls_extinction_method none
_refine_ls_goodness_of_fit_ref 1.269
_refine_ls_hydrogen_treatment constr
_refine_ls_matrix_type full
_refine_ls_number_parameters 82
_refine_ls_number_reflns 862
_refine_ls_number_restraints 0
_refine_ls_restrained_S_all 1.269
_refine_ls_R_factor_all 0.0397
_refine_ls_R_factor_gt 0.0342
_refine_ls_shift/su_max 0.000
_refine_ls_shift/su_mean 0.000
_refine_ls_structure_factor_coef Fsqd
_refine_ls_weighting_details 'calc w=1/[\s^2^(Fo^2^)+(0.0226P)^2^+0.3250P] where P=(Fo^2^+2Fc^2^)/3'
_refine_ls_weighting_scheme calc
_refine_ls_wR_factor_gt 0.0825
_refine_ls_wR_factor_ref 0.0991
_reflns_number_gt 786
_reflns_number_total 862
_reflns_threshold_expression >2sigma(I)
_cod_data_source_file c4py01425a2.cif
_cod_data_source_block mrsgb313
_cod_depositor_comments
;
The following automatic conversions were performed:

'_chemical_melting_point' value '125-128' was changed to '126.5(15)'
- the average value was taken and precision was estimated.

Automatic conversion script
Id: cif_fix_values 2827 2014-09-09 07:05:25Z andrius 

 Adding full bibliography for 1518280.cif.
;
_cod_database_code 1518280
_olex2_refinement_description
;
1. Fixed Uiso
 At 1.2 times of:
  H6 of C6, {H4A,H4B} of C4, H1 of C1, {H3A,H3B} of C3
2.a Ternary CH refined with riding coordinates:
 C1(H1)
2.b Secondary CH2 refined with riding coordinates:
 C3(H3A,H3B), C4(H4A,H4B)
2.c :
 C6(H6)
;
_contact_crystallographer_email staples@chemistry.msu.com
_contact_crystallographer_name 'Richard Staples'

loop_
_space_group_symop_id
_space_group_symop_operation_xyz
1 'x, y, z'
2 '-x, y+1/2, -z+1/2'
3 '-x, -y, -z'
4 'x, -y-1/2, z-1/2'

loop_
_atom_site_label
_atom_site_type_symbol
_atom_site_fract_x
_atom_site_fract_y
_atom_site_fract_z
_atom_site_U_iso_or_equiv
_atom_site_adp_type
_atom_site_occupancy
_atom_site_symmetry_multiplicity
_atom_site_calc_flag
_atom_site_refinement_flags
O1 O 0.87495(17) 0.12537(19) 0.43223(12) 0.0249(4) Uani 1 1 d .
O2 O 1.1474(2) 0.0217(2) 0.75116(13) 0.0315(5) Uani 1 1 d .
O3 O 0.71730(17) -0.05491(17) 0.61568(12) 0.0226(4) Uani 1 1 d .
C1 C 0.9375(2) 0.1422(2) 0.57268(16) 0.0201(5) Uani 1 1 d .
H1 H 0.9881 0.2651 0.5916 0.024 Uiso 1 1 calc R
C2 C 1.0792(2) 0.0089(2) 0.63628(18) 0.0213(5) Uani 1 1 d .
C3 C 0.7774(2) 0.1246(2) 0.63553(16) 0.0209(5) Uani 1 1 d .
H3A H 0.8122 0.1518 0.7306 0.025 Uiso 1 1 calc R
H3B H 0.6814 0.2083 0.5941 0.025 Uiso 1 1 calc R
C4 C 0.5762(2) -0.0929(3) 0.68092(18) 0.0262(5) Uani 1 1 d .
H4A H 0.5269 -0.2130 0.6542 0.031 Uiso 1 1 calc R
H4B H 0.4788 -0.0046 0.6533 0.031 Uiso 1 1 calc R
C5 C 0.6363(2) -0.0875(3) 0.82424(18) 0.0237(5) Uani 1 1 d .
C6 C 0.6880(3) -0.0813(3) 0.94064(19) 0.0295(5) Uani 1 1 d .
H6 H 0.7291 -0.0763 1.0333 0.035 Uiso 1 1 calc R

loop_
_atom_site_aniso_label
_atom_site_aniso_U_11
_atom_site_aniso_U_22
_atom_site_aniso_U_33
_atom_site_aniso_U_23
_atom_site_aniso_U_13
_atom_site_aniso_U_12
O1 0.0252(7) 0.0339(8) 0.0153(6) 0.0083(5) 0.0039(5) 0.0095(5)
O2 0.0344(8) 0.0394(9) 0.0169(7) 0.0026(5) -0.0031(5) 0.0015(6)
O3 0.0259(7) 0.0233(7) 0.0201(6) -0.0053(5) 0.0086(5) -0.0053(5)
C1 0.0228(9) 0.0216(9) 0.0152(8) 0.0025(6) 0.0025(6) -0.0014(6)
C2 0.0181(8) 0.0273(10) 0.0179(8) 0.0054(7) 0.0024(6) -0.0033(7)
C3 0.0247(9) 0.0201(9) 0.0183(8) -0.0028(6) 0.0058(6) -0.0006(6)
C4 0.0202(9) 0.0367(11) 0.0217(9) -0.0013(7) 0.0044(7) -0.0065(7)
C5 0.0220(9) 0.0258(9) 0.0255(10) 0.0029(7) 0.0096(7) -0.0012(7)
C6 0.0340(10) 0.0341(11) 0.0211(10) 0.0016(7) 0.0077(7) 0.0007(8)

loop_
_atom_type_symbol
_atom_type_description
_atom_type_scat_dispersion_real
_atom_type_scat_dispersion_imag
_atom_type_scat_source
C C 0.0181 0.0091 'International Tables Vol C Tables 4.2.6.8 and 6.1.1.4'
H H 0.0000 0.0000 'International Tables Vol C Tables 4.2.6.8 and 6.1.1.4'
O O 0.0492 0.0322 'International Tables Vol C Tables 4.2.6.8 and 6.1.1.4'

loop_
_geom_angle_atom_site_label_1
_geom_angle_atom_site_label_2
_geom_angle_atom_site_label_3
_geom_angle
_geom_angle_site_symmetry_1
_geom_angle_site_symmetry_3
C2 O1 C1 123.07(14) 3_756 .
C3 O3 C4 111.96(14) . .
O1 C1 C2 115.76(15) . .
O1 C1 C3 108.08(13) . .
C3 C1 C2 108.77(14) . .
O1 C2 C1 120.73(16) 3_756 .
O2 C2 O1 119.36(17) . 3_756
O2 C2 C1 119.88(17) . .
O3 C3 C1 106.61(14) . .
O3 C4 C5 112.29(15) . .
C6 C5 C4 178.8(2) . .

loop_
_geom_bond_atom_site_label_1
_geom_bond_atom_site_label_2
_geom_bond_distance
_geom_bond_site_symmetry_2
O1 C1 1.445(2) .
O1 C2 1.323(3) 3_756
O2 C2 1.202(3) .
O3 C3 1.419(2) .
O3 C4 1.424(2) .
C1 C2 1.515(3) .
C1 C3 1.515(2) .
C2 O1 1.323(3) 3_756
C4 C5 1.466(3) .
C5 C6 1.193(3) .

loop_
_geom_torsion_atom_site_label_1
_geom_torsion_atom_site_label_2
_geom_torsion_atom_site_label_3
_geom_torsion_atom_site_label_4
_geom_torsion
_geom_torsion_site_symmetry_1
_geom_torsion_site_symmetry_4
O1 C1 C2 O1 -7.4(2) . 3_756
O1 C1 C2 O2 174.76(16) . .
O1 C1 C3 O3 67.78(17) . .
O3 C4 C5 C6 19(10) . .
C2 O1 C1 C2 7.6(3) 3_756 .
C2 O1 C1 C3 -114.65(17) 3_756 .
C2 C1 C3 O3 -58.65(18) . .
C3 O3 C4 C5 -66.9(2) . .
C3 C1 C2 O1 114.48(17) . 3_756
C3 C1 C2 O2 -63.4(2) . .
C4 O3 C3 C1 174.74(14) . .
